data_2232676
loop_
_publ_author_name
'Malachowska-Ugarte, Magdalena'
'Cholewinski, Grzegorz'
'Chojnacki, Jaroslaw'
'Dzierzbicka, Krystyna'

_publ_section_title
;
 4-[(<i>tert</i>-Butyldimethylsilyl)oxy]-6-methoxy-7-methyl-5-(oxiran-2-ylmethyl)-2-benzofuran-3(1<i>H</i>)-one
;
_journal_coeditor_code FY2029
_journal_issue 12
_journal_name_full 'Acta Crystallographica Section E'
_journal_page_first o3393
_journal_paper_doi 10.1107/S1600536811049026
_journal_volume 67
_journal_year 2011
_chemical_formula_iupac 'C19 H28 O5 Si1'
_chemical_formula_moiety 'C19 H28 O5 Si1'
_chemical_formula_sum 'C19 H28 O5 Si'
_chemical_formula_weight 364.5
_chemical_melting_point 369(2)
_chemical_name_systematic
;
4-[(<i>tert</i>-Butyldimethylsilyl)oxy]-6-methoxy-7-methyl-
5-(oxiran-2-ylmethyl)-2-benzofuran-3(1<i>H</i>)-one
;
_space_group_IT_number 14
_symmetry_cell_setting monoclinic
_symmetry_space_group_name_Hall '-P 2ybc'
_symmetry_space_group_name_H-M 'P 1 21/c 1'
_atom_sites_solution_hydrogens geom
_atom_sites_solution_primary direct
_atom_sites_solution_secondary difmap
_cell_angle_alpha 90
_cell_angle_beta 93.990(4)
_cell_angle_gamma 90
_cell_formula_units_Z 4
_cell_length_a 7.5682(3)
_cell_length_b 12.2488(4)
_cell_length_c 20.6905(8)
_cell_measurement_reflns_used 4883
_cell_measurement_temperature 120(2)
_cell_measurement_theta_max 28.7928
_cell_measurement_theta_min 2.5755
_cell_volume 1913.39(12)
_computing_cell_refinement
;
CrysAlis PRO (Agilent, 2010)
;
_computing_data_collection
;
CrysAlis PRO (Agilent, 2010)
;
_computing_data_reduction
;
CrysAlis PRO (Agilent, 2010)
;
_computing_molecular_graphics 'ORTEP-3 (Farrugia, 1997)'
_computing_publication_material
;
publCIF (Westrip, 2010), PLATON (Spek, 2009), WinGX (Farrugia,
1999) and
Mercury (Macrae <i>et al.</i>, 2006)
;
_computing_structure_refinement 'SHELXL97 (Sheldrick, 2008)'
_computing_structure_solution 'SUPERFLIP (Palatinus & Chapuis, 2007)'
_diffrn_ambient_temperature 120(2)
_diffrn_detector_area_resol_mean 8.1883
_diffrn_measured_fraction_theta_full 0.999
_diffrn_measured_fraction_theta_max 0.999
_diffrn_measurement_device_type 'Agilent Xcalibur'
_diffrn_measurement_method '\w scans'
_diffrn_radiation_monochromator graphite
_diffrn_radiation_type MoK\a
_diffrn_radiation_wavelength 0.71073
_diffrn_reflns_av_R_equivalents 0.0171
_diffrn_reflns_limit_h_max 7
_diffrn_reflns_limit_h_min -9
_diffrn_reflns_limit_k_max 14
_diffrn_reflns_limit_k_min -13
_diffrn_reflns_limit_l_max 24
_diffrn_reflns_limit_l_min -23
_diffrn_reflns_number 6727
_diffrn_reflns_theta_full 25.2
_diffrn_reflns_theta_max 25.2
_diffrn_reflns_theta_min 2.58
_exptl_absorpt_coefficient_mu 0.148
_exptl_absorpt_correction_T_max 0.954
_exptl_absorpt_correction_T_min 0.938
_exptl_absorpt_correction_type analytical
_exptl_absorpt_process_details
;
(Clark & Reid, 1995)
;
_exptl_crystal_colour colourless
_exptl_crystal_density_diffrn 1.265
_exptl_crystal_density_method 'not measured'
_exptl_crystal_description block
_exptl_crystal_F_000 784
_exptl_crystal_size_max 0.5501
_exptl_crystal_size_mid 0.4389
_exptl_crystal_size_min 0.3542
_refine_diff_density_max 0.418
_refine_diff_density_min -0.178
_refine_ls_extinction_method none
_refine_ls_goodness_of_fit_ref 1.092
_refine_ls_hydrogen_treatment constr
_refine_ls_matrix_type full
_refine_ls_number_parameters 243
_refine_ls_number_reflns 3430
_refine_ls_number_restraints 2
_refine_ls_restrained_S_all 1.094
_refine_ls_R_factor_all 0.053
_refine_ls_R_factor_gt 0.0451
_refine_ls_shift/su_max 0.013
_refine_ls_shift/su_mean 0.001
_refine_ls_structure_factor_coef Fsqd
_refine_ls_weighting_details 'calc w=1/[\s^2^(Fo^2^)+(0.0750P)^2^+0.4245P] where P=(Fo^2^+2Fc^2^)/3'
_refine_ls_weighting_scheme calc
_refine_ls_wR_factor_ref 0.1229
_reflns_number_gt 2858
_reflns_number_total 3430
_reflns_threshold_expression I>2\s(I)
_cod_data_source_file fy2029.cif
_cod_data_source_block I
_cod_original_sg_symbol_H-M 'P 21/c'
_cod_database_code 2232676
_cod_database_fobs_code 2232676

loop_
_symmetry_equiv_pos_as_xyz
'x, y, z'
'-x, y+1/2, -z+1/2'
'-x, -y, -z'
'x, -y-1/2, z-1/2'

loop_
_atom_site_type_symbol
_atom_site_label
_atom_site_fract_x
_atom_site_fract_y
_atom_site_fract_z
_atom_site_U_iso_or_equiv
_atom_site_adp_type
_atom_site_calc_flag
_atom_site_refinement_flags
_atom_site_occupancy
_atom_site_disorder_assembly
_atom_site_disorder_group
Si Si1 0.75384(6) 0.75814(4) 0.80053(2) 0.02184(17) Uani d . 1 . .
O O1 0.74792(15) 0.71310(10) 0.87721(6) 0.0229(3) Uani d . 1 . .
O O2 0.42666(18) 0.41649(10) 0.87895(6) 0.0306(3) Uani d . 1 B .
O O3 0.67752(19) 0.46983(11) 0.83748(7) 0.0370(4) Uani d . 1 B .
O O4 0.31864(16) 0.82981(10) 1.02105(6) 0.0268(3) Uani d . 1 . .
C C1 0.6018(2) 0.69206(14) 0.91006(8) 0.0208(4) Uani d . 1 B .
C C2 0.5145(2) 0.59172(14) 0.90497(8) 0.0220(4) Uani d . 1 B .
C C3 0.3654(2) 0.57202(14) 0.93807(8) 0.0228(4) Uani d . 1 B .
C C4 0.2933(2) 0.64859(14) 0.97795(8) 0.0233(4) Uani d . 1 . .
C C5 0.3860(2) 0.74744(14) 0.98426(8) 0.0226(4) Uani d . 1 B .
C C6 0.5399(2) 0.77006(13) 0.95246(8) 0.0210(4) Uani d . 1 . .
C C7 0.6395(2) 0.87568(14) 0.96487(9) 0.0265(4) Uani d D 1 B .
H H7A 0.6557 0.912 0.9229 0.032 Uiso calc R 1 A 1
H H7B 0.5679 0.9247 0.9907 0.032 Uiso calc R 1 A 1
C C8 0.1239(18) 0.6273(9) 1.0104(6) 0.0328(8) Uani d P 0.839(5) B .
H H8A 0.0916 0.6925 1.0343 0.049 Uiso calc PR 0.839(5) . .
H H8B 0.1415 0.5658 1.0405 0.049 Uiso calc PR 0.839(5) . .
H H8C 0.0289 0.6097 0.9774 0.049 Uiso calc PR 0.839(5) . .
C C8A 0.128(10) 0.628(5) 1.007(3) 0.0328(8) Uani d P 0.161(5) B .
H H8D 0.0882 0.5537 0.9972 0.049 Uiso calc PR 0.161(5) . .
H H8E 0.0385 0.6803 0.9905 0.049 Uiso calc PR 0.161(5) . .
H H8F 0.1467 0.6366 1.0545 0.049 Uiso calc PR 0.161(5) . .
C C9 0.3019(3) 0.45817(14) 0.92251(9) 0.0276(4) Uani d . 1 . .
H H9A 0.3025 0.4131 0.9623 0.033 Uiso calc R 1 B .
H H9B 0.1805 0.4592 0.9014 0.033 Uiso calc R 1 . .
C C10 0.5564(3) 0.49177(15) 0.86926(9) 0.0272(4) Uani d . 1 . .
C C11 0.3706(5) 0.8213(3) 1.08945(13) 0.0311(7) Uani d P 0.839(5) B 1
H H11A 0.4995 0.8286 1.0962 0.047 Uiso calc PR 0.839(5) B 1
H H11B 0.3342 0.7501 1.1056 0.047 Uiso calc PR 0.839(5) B 1
H H11C 0.3133 0.8794 1.1129 0.047 Uiso calc PR 0.839(5) B 1
C C11A 0.304(2) 0.8127(17) 1.0872(10) 0.035(5) Uiso d P 0.161(5) B 2
H H11D 0.2542 0.8781 1.1064 0.052 Uiso calc PR 0.161(5) B 2
H H11E 0.4211 0.7976 1.1083 0.052 Uiso calc PR 0.161(5) B 2
H H11F 0.2254 0.7504 1.0933 0.052 Uiso calc PR 0.161(5) B 2
O O5 0.8139(2) 0.82094(13) 1.06596(7) 0.0447(4) Uani d . 1 . .
C C12 0.8155(3) 0.85929(19) 0.99979(11) 0.0303(7) Uani d PD 0.839(5) B 1
H H12 0.9079 0.826 0.9737 0.036 Uiso calc PR 0.839(5) B 1
C C12A 0.7066(14) 0.8869(9) 1.0375(5) 0.029(3) Uiso d PD 0.161(5) B 2
H H12A 0.6155 0.916 1.0657 0.034 Uiso calc PR 0.161(5) B 2
C C13 0.8822(3) 0.9282(2) 1.05370(11) 0.0482(6) Uani d D 1 B .
H H13A 1.0118 0.9393 1.0599 0.058 Uiso d R 1 . .
H H13B 0.8097 0.9918 1.0649 0.058 Uiso d R 1 . .
C C14 0.6788(3) 0.90278(17) 0.79575(10) 0.0375(5) Uani d . 1 . .
H H14A 0.7587 0.948 0.8238 0.056 Uiso calc R 1 . .
H H14B 0.5583 0.908 0.81 0.056 Uiso calc R 1 . .
H H14C 0.68 0.9285 0.7509 0.056 Uiso calc R 1 . .
C C15 0.6074(3) 0.67721(18) 0.74361(9) 0.0366(5) Uani d . 1 . .
H H15A 0.4865 0.6782 0.7578 0.055 Uiso calc R 1 . .
H H15B 0.6501 0.6017 0.7428 0.055 Uiso calc R 1 . .
H H15C 0.6078 0.7088 0.7001 0.055 Uiso calc R 1 . .
C C16 0.9937(2) 0.74546(15) 0.78426(9) 0.0259(4) Uani d . 1 . .
C C17 1.1085(3) 0.81497(18) 0.83260(10) 0.0382(5) Uani d . 1 . .
H H17A 1.0757 0.892 0.8273 0.057 Uiso calc R 1 . .
H H17B 1.2336 0.8057 0.8245 0.057 Uiso calc R 1 . .
H H17C 1.0894 0.7916 0.8769 0.057 Uiso calc R 1 . .
C C18 1.0503(3) 0.62553(18) 0.79128(13) 0.0440(6) Uani d . 1 . .
H H18A 1.1764 0.6189 0.7841 0.066 Uiso calc R 1 . .
H H18B 0.9809 0.5812 0.7593 0.066 Uiso calc R 1 . .
H H18C 1.0296 0.5998 0.835 0.066 Uiso calc R 1 . .
C C19 1.0203(3) 0.7855(2) 0.71551(10) 0.0414(5) Uani d . 1 . .
H H19A 0.9473 0.7417 0.6843 0.062 Uiso calc R 1 . .
H H19B 1.1453 0.778 0.7067 0.062 Uiso calc R 1 . .
H H19C 0.9853 0.8623 0.7115 0.062 Uiso calc R 1 . .

loop_
_atom_site_aniso_label
_atom_site_aniso_U_11
_atom_site_aniso_U_22
_atom_site_aniso_U_33
_atom_site_aniso_U_12
_atom_site_aniso_U_13
_atom_site_aniso_U_23
Si1 0.0212(3) 0.0250(3) 0.0195(3) 0.00013(19) 0.00251(19) 0.00215(19)
O1 0.0221(6) 0.0270(6) 0.0202(6) 0.0007(5) 0.0055(5) 0.0011(5)
O2 0.0433(8) 0.0202(6) 0.0289(7) -0.0026(6) 0.0072(6) -0.0032(5)
O3 0.0470(9) 0.0279(7) 0.0381(8) 0.0057(6) 0.0169(7) -0.0044(6)
O4 0.0317(7) 0.0235(6) 0.0259(7) 0.0063(5) 0.0061(5) -0.0033(5)
C1 0.0226(9) 0.0226(9) 0.0173(8) 0.0013(7) 0.0015(7) 0.0030(7)
C2 0.0269(9) 0.0220(9) 0.0171(8) 0.0043(7) 0.0010(7) 0.0012(7)
C3 0.0263(9) 0.0221(9) 0.0200(9) -0.0014(7) -0.0001(7) 0.0031(7)
C4 0.0234(9) 0.0241(9) 0.0226(9) 0.0022(7) 0.0025(7) 0.0029(7)
C5 0.0269(9) 0.0208(9) 0.0200(9) 0.0062(7) 0.0022(7) 0.0006(7)
C6 0.0241(9) 0.0195(8) 0.0193(9) 0.0009(7) 0.0009(7) 0.0015(7)
C7 0.0348(10) 0.0197(9) 0.0256(10) -0.0026(7) 0.0063(8) -0.0024(7)
C8 0.0308(12) 0.0301(11) 0.039(2) -0.0030(9) 0.0112(12) -0.0024(9)
C8A 0.0308(12) 0.0301(11) 0.039(2) -0.0030(9) 0.0112(12) -0.0024(9)
C9 0.0346(10) 0.0236(9) 0.0253(10) -0.0022(8) 0.0056(8) -0.0001(8)
C10 0.0377(11) 0.0212(9) 0.0231(9) 0.0015(8) 0.0037(8) 0.0001(7)
C11 0.0414(19) 0.0319(15) 0.0207(13) 0.0061(15) 0.0065(14) -0.0039(10)
O5 0.0453(9) 0.0544(10) 0.0332(8) 0.0020(7) -0.0055(7) 0.0002(7)
C12 0.0284(13) 0.0305(13) 0.0321(13) -0.0021(10) 0.0025(10) -0.0054(10)
C13 0.0406(12) 0.0521(14) 0.0503(14) -0.0084(11) -0.0072(11) -0.0174(11)
C14 0.0444(12) 0.0354(11) 0.0334(11) 0.0099(9) 0.0070(9) 0.0085(9)
C15 0.0345(11) 0.0476(12) 0.0269(10) -0.0115(9) -0.0037(8) 0.0061(9)
C16 0.0228(9) 0.0308(10) 0.0247(10) -0.0026(7) 0.0054(7) -0.0025(8)
C17 0.0262(10) 0.0504(13) 0.0378(12) -0.0071(9) 0.0000(9) -0.0083(10)
C18 0.0325(11) 0.0380(12) 0.0630(15) 0.0085(9) 0.0140(10) -0.0017(11)
C19 0.0405(12) 0.0563(13) 0.0291(11) -0.0124(10) 0.0147(9) -0.0018(10)

loop_
_atom_type_symbol
_atom_type_description
_atom_type_scat_dispersion_real
_atom_type_scat_dispersion_imag
_atom_type_scat_source
C C 0.0033 0.0016 'International Tables Vol C Tables 4.2.6.8 and 6.1.1.4'
H H 0 0 'International Tables Vol C Tables 4.2.6.8 and 6.1.1.4'
O O 0.0106 0.006 'International Tables Vol C Tables 4.2.6.8 and 6.1.1.4'
Si Si 0.0817 0.0704 'International Tables Vol C Tables 4.2.6.8 and 6.1.1.4'

loop_
_exptl_crystal_face_index_h
_exptl_crystal_face_index_k
_exptl_crystal_face_index_l
_exptl_crystal_face_perp_dist
0 -1 1 0.1731
-11 2 -1 0.166
-2 17 1 0.2233
6 -3 -25 0.1804
1 0 0 0.2693
0 16 13 0.2642
0 7 27 0.3516

loop_
_geom_angle_atom_site_label_1
_geom_angle_atom_site_label_2
_geom_angle_atom_site_label_3
_geom_angle
O1 Si1 C15 111.75(8)
O1 Si1 C14 109.52(8)
C15 Si1 C14 108.02(10)
O1 Si1 C16 103.39(7)
C15 Si1 C16 112.72(9)
C14 Si1 C16 111.40(9)
C1 O1 Si1 127.45(11)
C10 O2 C9 111.07(13)
C5 O4 C11A 119.2(9)
C5 O4 C11 113.62(16)
O1 C1 C2 121.69(15)
O1 C1 C6 120.15(15)
C2 C1 C6 118.10(16)
C3 C2 C1 121.01(16)
C3 C2 C10 108.34(15)
C1 C2 C10 130.62(16)
C2 C3 C4 123.09(16)
C2 C3 C9 108.42(15)
C4 C3 C9 128.48(16)
C3 C4 C5 115.14(16)
C3 C4 C8A 121(2)
C5 C4 C8A 123(2)
C3 C4 C8 121.9(5)
C5 C4 C8 122.9(5)
O4 C5 C4 118.72(15)
O4 C5 C6 117.61(15)
C4 C5 C6 123.58(16)
C1 C6 C5 118.91(15)
C1 C6 C7 120.43(15)
C5 C6 C7 120.65(15)
C12 C7 C6 112.79(16)
C12 C7 C12A 47.3(4)
C6 C7 C12A 111.4(4)
C12 C7 H7A 109
C6 C7 H7A 109
C12A C7 H7A 138.9
C12 C7 H7B 109
C6 C7 H7B 109
C12A C7 H7B 65.2
H7A C7 H7B 107.8
C4 C8 H8A 109.5
C4 C8 H8B 109.5
H8A C8 H8B 109.5
C4 C8 H8C 109.5
H8A C8 H8C 109.5
H8B C8 H8C 109.5
C4 C8A H8D 109.5
C4 C8A H8E 109.5
H8D C8A H8E 109.5
C4 C8A H8F 109.5
H8D C8A H8F 109.5
H8E C8A H8F 109.5
O2 C9 C3 104.40(14)
O2 C9 H9A 110.9
C3 C9 H9A 110.9
O2 C9 H9B 110.9
C3 C9 H9B 110.9
H9A C9 H9B 108.9
O3 C10 O2 120.90(16)
O3 C10 C2 131.42(18)
O2 C10 C2 107.67(15)
O4 C11 H11A 109.5
O4 C11 H11B 109.5
H11A C11 H11B 109.5
O4 C11 H11C 109.5
H11A C11 H11C 109.5
H11B C11 H11C 109.5
O4 C11A H11D 109.5
O4 C11A H11E 109.5
H11D C11A H11E 109.5
O4 C11A H11F 109.5
H11D C11A H11F 109.5
H11E C11A H11F 109.5
C12A O5 C13 63.9(5)
C12A O5 C12 53.0(5)
C13 O5 C12 60.73(14)
O5 C12 C13 59.37(15)
O5 C12 C7 115.98(18)
C13 C12 C7 123.0(2)
O5 C12 H12 115.5
C13 C12 H12 115.5
C7 C12 H12 115.5
O5 C12A C13 64.1(5)
O5 C12A C7 123.3(8)
C13 C12A C7 119.3(7)
O5 C12A H12A 113.8
C13 C12A H12A 113.8
C7 C12A H12A 113.8
O5 C12A H13B 93.9
C7 C12A H13B 122.4
H12A C12A H13B 81.1
C12A C13 O5 52.0(5)
C12A C13 C12 49.8(5)
O5 C13 C12 59.90(14)
O5 C13 H13A 117.8
C12 C13 H13A 117.8
C12A C13 H13B 79.2
O5 C13 H13B 117.7
C12 C13 H13B 117.8
H13A C13 H13B 114.9
Si1 C14 H14A 109.5
Si1 C14 H14B 109.5
H14A C14 H14B 109.5
Si1 C14 H14C 109.5
H14A C14 H14C 109.5
H14B C14 H14C 109.5
Si1 C15 H15A 109.5
Si1 C15 H15B 109.5
H15A C15 H15B 109.5
Si1 C15 H15C 109.5
H15A C15 H15C 109.5
H15B C15 H15C 109.5
C19 C16 C18 109.91(17)
C19 C16 C17 108.83(16)
C18 C16 C17 109.13(17)
C19 C16 Si1 109.37(13)
C18 C16 Si1 109.24(13)
C17 C16 Si1 110.36(13)
C16 C17 H17A 109.5
C16 C17 H17B 109.5
H17A C17 H17B 109.5
C16 C17 H17C 109.5
H17A C17 H17C 109.5
H17B C17 H17C 109.5
C16 C18 H18A 109.5
C16 C18 H18B 109.5
H18A C18 H18B 109.5
C16 C18 H18C 109.5
H18A C18 H18C 109.5
H18B C18 H18C 109.5
C16 C19 H19A 109.5
C16 C19 H19B 109.5
H19A C19 H19B 109.5
C16 C19 H19C 109.5
H19A C19 H19C 109.5
H19B C19 H19C 109.5

loop_
_geom_bond_atom_site_label_1
_geom_bond_atom_site_label_2
_geom_bond_distance
Si1 O1 1.6832(12)
Si1 C15 1.849(2)
Si1 C14 1.861(2)
Si1 C16 1.8756(19)
O1 C1 1.363(2)
O2 C10 1.372(2)
O2 C9 1.443(2)
O3 C10 1.196(2)
O4 C5 1.382(2)
O4 C11A 1.40(2)
O4 C11 1.446(3)
C1 C2 1.396(2)
C1 C6 1.400(2)
C2 C3 1.381(2)
C2 C10 1.476(2)
C3 C4 1.386(2)
C3 C9 1.502(2)
C4 C5 1.401(3)
C4 C8A 1.45(8)
C4 C8 1.510(15)
C5 C6 1.405(2)
C6 C7 1.510(2)
C7 C12 1.484(3)
C7 C12A 1.559(10)
C7 H7A 0.99
C7 H7B 0.99
C8 H8A 0.98
C8 H8B 0.98
C8 H8C 0.98
C8A H8D 0.98
C8A H8E 0.98
C8A H8F 0.98
C9 H9A 0.99
C9 H9B 0.99
C11 H11A 0.98
C11 H11B 0.98
C11 H11C 0.98
C11A H11D 0.98
C11A H11E 0.98
C11A H11F 0.98
O5 C12A 1.262(11)
O5 C13 1.440(3)
O5 C12 1.448(3)
C12 C13 1.460(3)
C12 H12 1
C12A C13 1.439(10)
C12A H12A 1
C13 H13A 0.99
C13 H13B 0.99
C14 H14A 0.98
C14 H14B 0.98
C14 H14C 0.98
C15 H15A 0.98
C15 H15B 0.98
C15 H15C 0.98
C16 C19 1.531(3)
C16 C18 1.534(3)
C16 C17 1.536(3)
C17 H17A 0.98
C17 H17B 0.98
C17 H17C 0.98
C18 H18A 0.98
C18 H18B 0.98
C18 H18C 0.98
C19 H19A 0.98
C19 H19B 0.98
C19 H19C 0.98

loop_
_geom_torsion_atom_site_label_1
_geom_torsion_atom_site_label_2
_geom_torsion_atom_site_label_3
_geom_torsion_atom_site_label_4
_geom_torsion
C15 Si1 O1 C1 -49.33(16)
C14 Si1 O1 C1 70.33(16)
C16 Si1 O1 C1 -170.83(14)
Si1 O1 C1 C2 85.05(19)
Si1 O1 C1 C6 -97.84(17)
O1 C1 C2 C3 -179.33(15)
C6 C1 C2 C3 3.5(2)
O1 C1 C2 C10 2.8(3)
C6 C1 C2 C10 -174.42(17)
C1 C2 C3 C4 -0.1(3)
C10 C2 C3 C4 178.22(16)
C1 C2 C3 C9 179.64(15)
C10 C2 C3 C9 -2.03(19)
C2 C3 C4 C5 -2.0(3)
C9 C3 C4 C5 178.31(17)
C2 C3 C4 C8A 175(3)
C9 C3 C4 C8A -5(3)
C2 C3 C4 C8 176.3(5)
C9 C3 C4 C8 -3.4(6)
C11A O4 C5 C4 63.1(9)
C11 O4 C5 C4 85.5(2)
C11A O4 C5 C6 -120.1(9)
C11 O4 C5 C6 -97.7(2)
C3 C4 C5 O4 177.35(15)
C8A C4 C5 O4 1(3)
C8 C4 C5 O4 -0.9(6)
C3 C4 C5 C6 0.8(3)
C8A C4 C5 C6 -176(3)
C8 C4 C5 C6 -177.5(6)
O1 C1 C6 C5 178.18(14)
C2 C1 C6 C5 -4.6(2)
O1 C1 C6 C7 -3.2(2)
C2 C1 C6 C7 174.04(15)
O4 C5 C6 C1 -174.07(15)
C4 C5 C6 C1 2.6(3)
O4 C5 C6 C7 7.3(2)
C4 C5 C6 C7 -176.07(16)
C1 C6 C7 C12 -66.9(2)
C5 C6 C7 C12 111.68(19)
C1 C6 C7 C12A -118.2(5)
C5 C6 C7 C12A 60.4(5)
C10 O2 C9 C3 1.70(19)
C2 C3 C9 O2 0.31(19)
C4 C3 C9 O2 -179.97(16)
C9 O2 C10 O3 175.75(17)
C9 O2 C10 C2 -2.94(19)
C3 C2 C10 O3 -175.4(2)
C1 C2 C10 O3 2.7(3)
C3 C2 C10 O2 3.1(2)
C1 C2 C10 O2 -178.78(16)
C12A O5 C12 C13 78.0(6)
C12A O5 C12 C7 -36.6(6)
C13 O5 C12 C7 -114.6(2)
C6 C7 C12 O5 -67.0(2)
C12A C7 C12 O5 31.7(6)
C6 C7 C12 C13 -136.0(2)
C12A C7 C12 C13 -37.3(6)
C12 O5 C12A C13 -71.7(4)
C13 O5 C12A C7 109.4(9)
C12 O5 C12A C7 37.6(6)
C12 C7 C12A O5 -40.4(6)
C6 C7 C12A O5 61.4(9)
C12 C7 C12A C13 36.2(5)
C6 C7 C12A C13 138.0(7)
C7 C12A C13 O5 -115.3(10)
O5 C12A C13 C12 80.0(5)
C7 C12A C13 C12 -35.3(5)
C12 O5 C13 C12A 60.4(6)
C12A O5 C13 C12 -60.4(6)
O5 C12 C13 C12A -63.8(6)
C7 C12 C13 C12A 39.1(6)
C7 C12 C13 O5 102.8(2)
O1 Si1 C16 C19 -179.28(13)
C15 Si1 C16 C19 59.87(16)
C14 Si1 C16 C19 -61.75(16)
O1 Si1 C16 C18 60.38(15)
C15 Si1 C16 C18 -60.46(17)
C14 Si1 C16 C18 177.91(14)
O1 Si1 C16 C17 -59.59(15)
C15 Si1 C16 C17 179.56(14)
C14 Si1 C16 C17 57.94(16)
